data_2228300
loop_
_publ_author_name
'Du, Chao-Jun'

_publ_section_title
;
 4-(2-Sulfanylidene-1,3-benzothiazol-3-yl)butan-2-one
;
_journal_coeditor_code DS2068
_journal_issue 12
_journal_name_full 'Acta Crystallographica Section E'
_journal_page_first o3317
_journal_paper_doi 10.1107/S1600536810048051
_journal_volume 66
_journal_year 2010
_chemical_formula_iupac 'C11 H11 N O S2'
_chemical_formula_moiety 'C11 H11 N O S2'
_chemical_formula_sum 'C11 H11 N O S2'
_chemical_formula_weight 237.33
_chemical_name_systematic
;
4-(2-Sulfanylidene-1,3-benzothiazol-3-yl)butan-2-one
;
_space_group_IT_number 19
_symmetry_cell_setting orthorhombic
_symmetry_space_group_name_Hall 'P 2ac 2ab'
_symmetry_space_group_name_H-M 'P 21 21 21'
_atom_sites_solution_hydrogens geom
_atom_sites_solution_primary direct
_atom_sites_solution_secondary difmap
_audit_creation_method SHELXL-97
_cell_angle_alpha 90.00
_cell_angle_beta 90.00
_cell_angle_gamma 90.00
_cell_formula_units_Z 4
_cell_length_a 4.9457(19)
_cell_length_b 11.586(4)
_cell_length_c 19.830(7)
_cell_measurement_reflns_used 2911
_cell_measurement_temperature 296(2)
_cell_measurement_theta_max 22.66
_cell_measurement_theta_min 2.70
_cell_volume 1136.3(7)
_computing_cell_refinement 'SAINT (Bruker, 2006)'
_computing_data_collection 'APEX2 (Bruker, 2006)'
_computing_data_reduction 'SAINT (Bruker, 2006)'
_computing_molecular_graphics 'SHELXTL (Sheldrick, 2008)'
_computing_publication_material 'SHELXTL (Sheldrick, 2008)'
_computing_structure_refinement 'SHELXL97 (Sheldrick, 2008)'
_computing_structure_solution 'SHELXS97 (Sheldrick, 2008)'
_diffrn_ambient_temperature 296(2)
_diffrn_measured_fraction_theta_full 0.999
_diffrn_measured_fraction_theta_max 0.999
_diffrn_measurement_device_type 'Bruker APEXII CCD'
_diffrn_measurement_method '\f and \w'
_diffrn_radiation_monochromator graphite
_diffrn_radiation_source 'fine-focus sealed tube'
_diffrn_radiation_type MoK\a
_diffrn_radiation_wavelength 0.71073
_diffrn_reflns_av_R_equivalents 0.0364
_diffrn_reflns_av_sigmaI/netI 0.0195
_diffrn_reflns_limit_h_max 6
_diffrn_reflns_limit_h_min -6
_diffrn_reflns_limit_k_max 14
_diffrn_reflns_limit_k_min -14
_diffrn_reflns_limit_l_max 25
_diffrn_reflns_limit_l_min -25
_diffrn_reflns_number 12565
_diffrn_reflns_theta_full 27.00
_diffrn_reflns_theta_max 27.00
_diffrn_reflns_theta_min 2.04
_exptl_absorpt_coefficient_mu 0.440
_exptl_absorpt_correction_T_max 0.936
_exptl_absorpt_correction_T_min 0.905
_exptl_absorpt_correction_type multi-scan
_exptl_absorpt_process_details '(<i>SADABS</i>; Bruker, 2006)'
_exptl_crystal_colour colorless
_exptl_crystal_density_diffrn 1.387
_exptl_crystal_density_method 'not measured'
_exptl_crystal_description block
_exptl_crystal_F_000 496
_exptl_crystal_size_max 0.23
_exptl_crystal_size_mid 0.19
_exptl_crystal_size_min 0.15
_refine_diff_density_max 0.266
_refine_diff_density_min -0.311
_refine_ls_extinction_method none
_refine_ls_goodness_of_fit_ref 1.069
_refine_ls_hydrogen_treatment constr
_refine_ls_matrix_type full
_refine_ls_number_parameters 120
_refine_ls_number_reflns 1476
_refine_ls_number_restraints 2
_refine_ls_restrained_S_all 1.069
_refine_ls_R_factor_all 0.0570
_refine_ls_R_factor_gt 0.0425
_refine_ls_shift/su_max 0.000
_refine_ls_shift/su_mean 0.000
_refine_ls_structure_factor_coef Fsqd
_refine_ls_weighting_details 'calc w=1/[\s^2^(Fo^2^)+(0.0535P)^2^+0.4130P] where P=(Fo^2^+2Fc^2^)/3'
_refine_ls_weighting_scheme calc
_refine_ls_wR_factor_gt 0.1079
_refine_ls_wR_factor_ref 0.1167
_reflns_number_gt 1176
_reflns_number_total 1476
_reflns_threshold_expression I>2sigma(I)
_cod_data_source_file ds2068.cif
_cod_data_source_block I
_cod_database_code 2228300
_cod_database_fobs_code 2228300

loop_
_symmetry_equiv_pos_as_xyz
'x, y, z'
'-x+1/2, -y, z+1/2'
'x+1/2, -y+1/2, -z'
'-x, y+1/2, -z+1/2'

loop_
_atom_site_type_symbol
_atom_site_label
_atom_site_fract_x
_atom_site_fract_y
_atom_site_fract_z
_atom_site_U_iso_or_equiv
_atom_site_adp_type
_atom_site_calc_flag
_atom_site_refinement_flags
_atom_site_occupancy
_atom_site_disorder_assembly
_atom_site_disorder_group
C C2 0.4190(4) -0.16020(16) 0.16706(8) 0.0559(8) Uani d G 1 . .
C C3 0.5987(5) -0.25022(15) 0.15525(10) 0.0688(10) Uani d G 1 . .
H H3 0.6161 -0.3094 0.1866 0.083 Uiso calc R 1 . .
C C4 0.7524(5) -0.25173(19) 0.09657(12) 0.0762(11) Uani d G 1 . .
H H4 0.8726 -0.3120 0.0887 0.091 Uiso calc R 1 . .
C C5 0.7264(5) -0.1632(2) 0.04970(10) 0.0727(10) Uani d G 1 . .
H H5 0.8293 -0.1642 0.0104 0.087 Uiso calc R 1 . .
C C6 0.5468(5) -0.07320(17) 0.06150(9) 0.0635(9) Uani d G 1 . .
H H6 0.5294 -0.0140 0.0301 0.076 Uiso calc R 1 . .
C C7 0.3931(4) -0.07169(15) 0.12018(10) 0.0517(8) Uani d G 1 . .
S S1 0.2105(2) -0.13581(7) 0.23522(4) 0.0652(2) Uani d . 1 . .
S S2 -0.1380(2) 0.07257(8) 0.23950(6) 0.0796(3) Uani d . 1 . .
O O1 0.0395(7) 0.3256(2) 0.04435(16) 0.0938(9) Uani d U 1 . .
N N1 0.2077(6) 0.0109(2) 0.13995(13) 0.0527(6) Uani d . 1 . .
C C1 0.0920(7) -0.0080(3) 0.20141(17) 0.0563(8) Uani d . 1 . .
C C8 0.1402(8) 0.1127(2) 0.09994(17) 0.0595(9) Uani d . 1 . .
H H8A -0.0493 0.1312 0.1064 0.071 Uiso calc R 1 . .
H H8B 0.1670 0.0953 0.0526 0.071 Uiso calc R 1 . .
C C9 0.3097(8) 0.2163(3) 0.11870(18) 0.0604(9) Uani d . 1 . .
H H9A 0.2941 0.2295 0.1668 0.072 Uiso calc R 1 . .
H H9B 0.4978 0.1995 0.1089 0.072 Uiso calc R 1 . .
C C10 0.2300(5) 0.3236(2) 0.08225(17) 0.0677(7) Uani d DU 1 . .
C C11 0.3976(7) 0.4283(2) 0.09581(18) 0.0677(7) Uani d D 1 . .
H H11A 0.3297 0.4919 0.0699 0.102 Uiso calc R 1 . .
H H11B 0.5818 0.4132 0.0833 0.102 Uiso calc R 1 . .
H H11C 0.3892 0.4469 0.1429 0.102 Uiso calc R 1 . .

loop_
_atom_site_aniso_label
_atom_site_aniso_U_11
_atom_site_aniso_U_22
_atom_site_aniso_U_33
_atom_site_aniso_U_12
_atom_site_aniso_U_13
_atom_site_aniso_U_23
C2 0.0587(19) 0.0440(15) 0.0651(18) -0.0037(15) -0.0112(17) -0.0018(14)
C3 0.071(2) 0.0540(17) 0.081(2) 0.0062(19) -0.015(2) 0.0014(18)
C4 0.066(2) 0.0627(19) 0.100(3) 0.010(2) -0.004(2) -0.011(2)
C5 0.068(2) 0.069(2) 0.081(2) -0.005(2) 0.008(2) -0.0089(19)
C6 0.064(2) 0.0609(18) 0.066(2) -0.0031(19) -0.0016(18) 0.0002(17)
C7 0.0539(19) 0.0446(14) 0.0566(16) -0.0047(15) -0.0070(16) -0.0022(13)
S1 0.0826(6) 0.0508(4) 0.0623(4) -0.0036(5) -0.0010(5) 0.0044(4)
S2 0.0827(7) 0.0613(5) 0.0950(6) -0.0010(5) 0.0162(6) -0.0161(5)
O1 0.0917(17) 0.0742(15) 0.115(2) 0.0104(17) -0.0352(14) 0.0259(16)
N1 0.0536(15) 0.0448(12) 0.0598(14) -0.0007(13) -0.0075(14) 0.0015(11)
C1 0.0573(19) 0.0456(15) 0.0659(18) -0.0085(16) -0.0055(18) -0.0084(14)
C8 0.058(2) 0.0501(15) 0.0710(19) 0.0005(16) -0.0130(17) 0.0067(15)
C9 0.055(2) 0.0501(16) 0.076(2) 0.0044(17) -0.0083(19) 0.0091(15)
C10 0.0791(17) 0.0570(12) 0.0671(14) 0.0039(15) -0.0077(12) 0.0097(12)
C11 0.0791(17) 0.0570(12) 0.0671(14) 0.0039(15) -0.0077(12) 0.0097(12)

loop_
_atom_type_symbol
_atom_type_description
_atom_type_scat_dispersion_real
_atom_type_scat_dispersion_imag
_atom_type_scat_source
C C 0.0033 0.0016 'International Tables Vol C Tables 4.2.6.8 and 6.1.1.4'
H H 0.0000 0.0000 'International Tables Vol C Tables 4.2.6.8 and 6.1.1.4'
N N 0.0061 0.0033 'International Tables Vol C Tables 4.2.6.8 and 6.1.1.4'
O O 0.0106 0.0060 'International Tables Vol C Tables 4.2.6.8 and 6.1.1.4'
S S 0.1246 0.1234 'International Tables Vol C Tables 4.2.6.8 and 6.1.1.4'

loop_
_geom_angle_atom_site_label_1
_geom_angle_atom_site_label_2
_geom_angle_atom_site_label_3
_geom_angle_site_symmetry_1
_geom_angle_site_symmetry_3
_geom_angle
_geom_angle_publ_flag
C3 C2 C7 . . 120.0 ?
C3 C2 S1 . . 129.62(11) ?
C7 C2 S1 . . 110.38(11) ?
C4 C3 C2 . . 120.0 ?
C4 C3 H3 . . 120.0 ?
C2 C3 H3 . . 120.0 ?
C3 C4 C5 . . 120.0 ?
C3 C4 H4 . . 120.0 ?
C5 C4 H4 . . 120.0 ?
C4 C5 C6 . . 120.0 ?
C4 C5 H5 . . 120.0 ?
C6 C5 H5 . . 120.0 ?
C7 C6 C5 . . 120.0 ?
C7 C6 H6 . . 120.0 ?
C5 C6 H6 . . 120.0 ?
N1 C7 C6 . . 127.51(16) ?
N1 C7 C2 . . 112.49(16) ?
C6 C7 C2 . . 120.0 ?
C2 S1 C1 . . 92.25(14) ?
C1 N1 C7 . . 114.8(2) ?
C1 N1 C8 . . 121.3(3) ?
C7 N1 C8 . . 123.8(3) ?
N1 C1 S2 . . 127.3(3) ?
N1 C1 S1 . . 110.0(2) ?
S2 C1 S1 . . 122.7(2) ?
N1 C8 C9 . . 112.4(3) ?
N1 C8 H8A . . 109.1 ?
C9 C8 H8A . . 109.1 ?
N1 C8 H8B . . 109.1 ?
C9 C8 H8B . . 109.1 ?
H8A C8 H8B . . 107.9 ?
C10 C9 C8 . . 113.4(3) ?
C10 C9 H9A . . 108.9 ?
C8 C9 H9A . . 108.9 ?
C10 C9 H9B . . 108.9 ?
C8 C9 H9B . . 108.9 ?
H9A C9 H9B . . 107.7 ?
O1 C10 C9 . . 121.6(2) ?
O1 C10 C11 . . 122.1(3) ?
C9 C10 C11 . . 116.3(3) ?
C10 C11 H11A . . 109.5 ?
C10 C11 H11B . . 109.5 ?
H11A C11 H11B . . 109.5 ?
C10 C11 H11C . . 109.5 ?
H11A C11 H11C . . 109.5 ?
H11B C11 H11C . . 109.5 ?

loop_
_geom_bond_atom_site_label_1
_geom_bond_atom_site_label_2
_geom_bond_site_symmetry_2
_geom_bond_distance
_geom_bond_publ_flag
C2 C3 . 1.3900 ?
C2 C7 . 1.3900 ?
C2 S1 . 1.724(2) ?
C3 C4 . 1.3900 ?
C3 H3 . 0.9300 ?
C4 C5 . 1.3900 ?
C4 H4 . 0.9300 ?
C5 C6 . 1.3900 ?
C5 H5 . 0.9300 ?
C6 C7 . 1.3900 ?
C6 H6 . 0.9300 ?
C7 N1 . 1.382(3) ?
S1 C1 . 1.728(3) ?
S2 C1 . 1.654(4) ?
O1 C10 . 1.206(4) ?
N1 C1 . 1.364(4) ?
N1 C8 . 1.460(4) ?
C8 C9 . 1.511(4) ?
C8 H8A . 0.9700 ?
C8 H8B . 0.9700 ?
C9 C10 . 1.491(4) ?
C9 H9A . 0.9700 ?
C9 H9B . 0.9700 ?
C10 C11 . 1.494(4) ?
C11 H11A . 0.9600 ?
C11 H11B . 0.9600 ?
C11 H11C . 0.9600 ?

loop_
_geom_hbond_atom_site_label_D
_geom_hbond_atom_site_label_H
_geom_hbond_atom_site_label_A
_geom_hbond_site_symmetry_A
_geom_hbond_distance_DH
_geom_hbond_distance_HA
_geom_hbond_distance_DA
_geom_hbond_angle_DHA
_geom_hbond_publ_flag
C11 H11B O1 1_655 0.96 2.60 3.541(5) 167 y

loop_
_geom_torsion_atom_site_label_1
_geom_torsion_atom_site_label_2
_geom_torsion_atom_site_label_3
_geom_torsion_atom_site_label_4
_geom_torsion_site_symmetry_1
_geom_torsion_site_symmetry_2
_geom_torsion_site_symmetry_3
_geom_torsion_site_symmetry_4
_geom_torsion
_geom_torsion_publ_flag
C7 C2 C3 C4 . . . . 0.0 ?
S1 C2 C3 C4 . . . . -178.85(17) ?
C2 C3 C4 C5 . . . . 0.0 ?
C3 C4 C5 C6 . . . . 0.0 ?
C4 C5 C6 C7 . . . . 0.0 ?
C5 C6 C7 N1 . . . . 179.5(2) ?
C5 C6 C7 C2 . . . . 0.0 ?
C3 C2 C7 N1 . . . . -179.6(2) ?
S1 C2 C7 N1 . . . . -0.53(18) ?
C3 C2 C7 C6 . . . . 0.0 ?
S1 C2 C7 C6 . . . . 179.05(14) ?
C3 C2 S1 C1 . . . . 178.56(17) ?
C7 C2 S1 C1 . . . . -0.38(15) ?
C6 C7 N1 C1 . . . . -178.0(2) ?
C2 C7 N1 C1 . . . . 1.5(3) ?
C6 C7 N1 C8 . . . . 0.9(4) ?
C2 C7 N1 C8 . . . . -179.6(2) ?
C7 N1 C1 S2 . . . . -179.4(2) ?
C8 N1 C1 S2 . . . . 1.7(5) ?
C7 N1 C1 S1 . . . . -1.8(3) ?
C8 N1 C1 S1 . . . . 179.3(2) ?
C2 S1 C1 N1 . . . . 1.2(2) ?
C2 S1 C1 S2 . . . . 178.9(2) ?
C1 N1 C8 C9 . . . . 85.9(4) ?
C7 N1 C8 C9 . . . . -93.0(3) ?
N1 C8 C9 C10 . . . . -175.5(3) ?
C8 C9 C10 O1 . . . . 3.4(5) ?
C8 C9 C10 C11 . . . . -177.1(3) ?

loop_
_cod_related_entry_id
_cod_related_entry_database
_cod_related_entry_code
1 ChemSpider 333986
